data_4102595
loop_
_publ_author_name
'Yun-Nan Guo'
'Gong-Feng Xu'
'Patrick Gamez'
'Lang Zhao'
'Shuang-Yan Lin'
'Ruiping Deng'
'Jinkui Tang'
'Hong-Jie Zhang'

_publ_section_title
;
 Two-Step Relaxation in a Linear Tetranuclear Dysprosium(III) Aggregate
 Showing Single-Molecule Magnet Behavior
;
_journal_name_full 'Journal of the American Chemical Society'
_journal_page_first 8538
_journal_page_last 8539
_journal_paper_doi 10.1021/ja103018m
_journal_volume 132
_journal_year 2010
_chemical_formula_sum 'C74 H92 Dy4 N8 O30'
_chemical_formula_weight 2223.56
_chemical_name_systematic
; 
 ? 
;
_space_group_IT_number 14
_symmetry_cell_setting monoclinic
_symmetry_space_group_name_Hall '-P 2yn'
_symmetry_space_group_name_H-M 'P 1 21/n 1'
_atom_sites_solution_hydrogens geom
_atom_sites_solution_primary direct
_atom_sites_solution_secondary difmap
_audit_creation_method SHELXL-97
_cell_angle_alpha 90.00
_cell_angle_beta 92.5710(10)
_cell_angle_gamma 90.00
_cell_formula_units_Z 2
_cell_length_a 14.2752(6)
_cell_length_b 14.1730(6)
_cell_length_c 19.8547(9)
_cell_measurement_temperature 296(2)
_cell_volume 4013.0(3)
_computing_structure_refinement 'SHELXL-97 (Sheldrick, 1997)'
_computing_structure_solution 'SHELXS-97 (Sheldrick, 1990)'
_diffrn_ambient_temperature 191(2)
_diffrn_measured_fraction_theta_full 0.997
_diffrn_measured_fraction_theta_max 0.997
_diffrn_radiation_monochromator graphite
_diffrn_radiation_source 'fine-focus sealed tube'
_diffrn_radiation_type MoK\a
_diffrn_radiation_wavelength 0.71073
_diffrn_reflns_av_R_equivalents 0.0202
_diffrn_reflns_av_sigmaI/netI 0.0211
_diffrn_reflns_limit_h_max 17
_diffrn_reflns_limit_h_min -17
_diffrn_reflns_limit_k_max 17
_diffrn_reflns_limit_k_min -17
_diffrn_reflns_limit_l_max 24
_diffrn_reflns_limit_l_min -24
_diffrn_reflns_number 26214
_diffrn_reflns_theta_full 26.08
_diffrn_reflns_theta_max 26.08
_diffrn_reflns_theta_min 1.80
_exptl_absorpt_coefficient_mu 3.770
_exptl_absorpt_correction_T_max 0.6017
_exptl_absorpt_correction_T_min 0.5345
_exptl_crystal_density_diffrn 1.840
_exptl_crystal_density_method 'not measured'
_exptl_crystal_F_000 2192
_exptl_crystal_size_max 0.19
_exptl_crystal_size_mid 0.17
_exptl_crystal_size_min 0.15
_refine_diff_density_max 0.662
_refine_diff_density_min -0.653
_refine_diff_density_rms 0.086
_refine_ls_extinction_method none
_refine_ls_goodness_of_fit_ref 1.096
_refine_ls_hydrogen_treatment mixed
_refine_ls_matrix_type full
_refine_ls_number_parameters 534
_refine_ls_number_reflns 7947
_refine_ls_number_restraints 0
_refine_ls_restrained_S_all 1.096
_refine_ls_R_factor_all 0.0201
_refine_ls_R_factor_gt 0.0186
_refine_ls_shift/su_max 0.002
_refine_ls_shift/su_mean 0.000
_refine_ls_structure_factor_coef Fsqd
_refine_ls_weighting_details 'calc w=1/[\s^2^(Fo^2^)+(0.0194P)^2^+4.4237P] where P=(Fo^2^+2Fc^2^)/3'
_refine_ls_weighting_scheme calc
_refine_ls_wR_factor_gt 0.0462
_refine_ls_wR_factor_ref 0.0468
_reflns_number_gt 7540
_reflns_number_total 7947
_reflns_threshold_expression >2sigma(I)
_cod_data_source_file ja103018m_si_002.cif
_cod_data_source_block 1
_cod_database_code 4102595

loop_
_symmetry_equiv_pos_as_xyz
'x, y, z'
'-x+1/2, y+1/2, -z+1/2'
'-x, -y, -z'
'x-1/2, -y-1/2, z-1/2'

loop_
_atom_site_label
_atom_site_type_symbol
_atom_site_fract_x
_atom_site_fract_y
_atom_site_fract_z
_atom_site_U_iso_or_equiv
_atom_site_adp_type
_atom_site_occupancy
_atom_site_symmetry_multiplicity
_atom_site_calc_flag
_atom_site_refinement_flags
Dy1 Dy 0.975699(7) 0.086518(8) 0.426820(5) 0.01185(4) Uani 1 1 d .
Dy2 Dy 1.023736(8) 0.303449(8) 0.344473(6) 0.01396(4) Uani 1 1 d .
N1 N 0.81989(15) 0.37523(16) 0.40563(11) 0.0195(5) Uani 1 1 d .
N2 N 0.89457(15) 0.41228(15) 0.36990(11) 0.0180(5) Uani 1 1 d .
N3 N 0.90001(14) -0.02461(15) 0.34711(10) 0.0163(4) Uani 1 1 d .
N4 N 0.84177(15) -0.09170(15) 0.37698(11) 0.0179(5) Uani 1 1 d .
O1 O 0.84435(12) 0.10064(13) 0.48372(9) 0.0199(4) Uani 1 1 d .
O2 O 0.70250(13) 0.01970(14) 0.53626(10) 0.0260(4) Uani 1 1 d .
O3 O 0.90590(12) 0.23791(12) 0.40479(9) 0.0171(4) Uani 1 1 d .
O4 O 1.05426(13) 0.43429(13) 0.29405(10) 0.0217(4) Uani 1 1 d .
O5 O 1.16602(14) 0.54885(15) 0.23247(11) 0.0296(5) Uani 1 1 d .
O6 O 1.08850(12) 0.20020(12) 0.42773(9) 0.0161(4) Uani 1 1 d .
O7 O 1.20265(12) 0.30977(13) 0.36799(9) 0.0182(4) Uani 1 1 d .
O8 O 0.93874(12) -0.06957(12) 0.47135(8) 0.0146(4) Uani 1 1 d .
O9 O 1.00130(12) 0.14017(12) 0.31857(8) 0.0170(4) Uani 1 1 d .
O10 O 1.08638(13) 0.24151(13) 0.23087(9) 0.0198(4) Uani 1 1 d .
O11 O 0.89759(13) 0.29481(13) 0.25527(10) 0.0221(4) Uani 1 1 d .
H11A H 0.9062 0.3329 0.2179 0.026 Uiso 1 1 calc R
O12 O 1.06638(13) 0.39820(13) 0.44523(9) 0.0222(4) Uani 1 1 d .
H12A H 1.1026 0.4518 0.4392 0.027 Uiso 1 1 calc R
O13 O 1.10868(12) -0.01060(13) 0.40137(9) 0.0193(4) Uani 1 1 d .
H13A H 1.1635 0.0059 0.4257 0.023 Uiso 1 1 calc R
O14 O 0.19893(17) 0.53475(16) 0.46457(11) 0.0362(5) Uani 1 1 d .
H14 H 0.1986 0.5563 0.5029 0.054 Uiso 1 1 calc R
O15 O 0.82911(15) 0.44649(16) 0.19108(10) 0.0309(5) Uani 1 1 d .
H15 H 0.7794 0.4295 0.1727 0.046 Uiso 1 1 calc R
C1 C 0.76462(17) 0.14811(19) 0.48017(12) 0.0162(5) Uani 1 1 d .
C2 C 0.68487(18) 0.10654(19) 0.50886(13) 0.0186(5) Uani 1 1 d .
C3 C 0.59952(18) 0.1511(2) 0.50677(13) 0.0230(6) Uani 1 1 d .
H3 H 0.5485 0.1227 0.5261 0.028 Uiso 1 1 calc R
C4 C 0.58927(19) 0.2387(2) 0.47582(15) 0.0272(6) Uani 1 1 d .
H4 H 0.5313 0.2686 0.4741 0.033 Uiso 1 1 calc R
C5 C 0.66431(19) 0.2807(2) 0.44798(15) 0.0247(6) Uani 1 1 d .
H5 H 0.6568 0.3393 0.4274 0.030 Uiso 1 1 calc R
C6 C 0.75280(18) 0.23699(19) 0.44985(13) 0.0175(5) Uani 1 1 d .
C7 C 0.6253(2) -0.0323(2) 0.55854(17) 0.0329(7) Uani 1 1 d .
H7A H 0.6015 -0.0026 0.5977 0.049 Uiso 1 1 calc R
H7B H 0.6450 -0.0954 0.5697 0.049 Uiso 1 1 calc R
H7C H 0.5770 -0.0344 0.5234 0.049 Uiso 1 1 calc R
C8 C 0.83112(18) 0.28550(19) 0.41876(13) 0.0171(5) Uani 1 1 d .
C9 C 0.88149(19) 0.49905(19) 0.35328(13) 0.0202(6) Uani 1 1 d .
H9 H 0.8258 0.5270 0.3655 0.024 Uiso 1 1 calc R
C10 C 0.94593(19) 0.55731(19) 0.31711(14) 0.0217(6) Uani 1 1 d .
C11 C 0.9227(2) 0.6534(2) 0.30999(17) 0.0321(7) Uani 1 1 d .
H11 H 0.8679 0.6760 0.3279 0.039 Uiso 1 1 calc R
C12 C 0.9795(2) 0.7138(2) 0.27714(19) 0.0406(8) Uani 1 1 d .
H12 H 0.9633 0.7771 0.2728 0.049 Uiso 1 1 calc R
C13 C 1.0613(2) 0.6810(2) 0.25029(18) 0.0371(8) Uani 1 1 d .
H13 H 1.0997 0.7225 0.2279 0.045 Uiso 1 1 calc R
C14 C 1.0859(2) 0.5878(2) 0.25658(15) 0.0250(6) Uani 1 1 d .
C15 C 1.02875(19) 0.52289(19) 0.28993(13) 0.0201(5) Uani 1 1 d .
C16 C 1.2349(2) 0.6135(3) 0.21061(19) 0.0421(9) Uani 1 1 d .
H16A H 1.2086 0.6510 0.1742 0.063 Uiso 1 1 calc R
H16B H 1.2879 0.5791 0.1955 0.063 Uiso 1 1 calc R
H16C H 1.2545 0.6539 0.2474 0.063 Uiso 1 1 calc R
C17 C 0.83047(17) -0.21430(17) 0.53911(13) 0.0150(5) Uani 1 1 d .
C18 C 1.23382(17) 0.27658(18) 0.43073(13) 0.0165(5) Uani 1 1 d .
C19 C 1.31687(19) 0.3025(2) 0.46303(14) 0.0238(6) Uani 1 1 d .
H19 H 1.3573 0.3441 0.4428 0.029 Uiso 1 1 calc R
C20 C 0.66040(19) -0.2654(2) 0.47342(15) 0.0276(6) Uani 1 1 d .
H20 H 0.6046 -0.2829 0.4508 0.033 Uiso 1 1 calc R
C21 C 0.71952(19) -0.2034(2) 0.44403(14) 0.0223(6) Uani 1 1 d .
H21 H 0.7026 -0.1788 0.4018 0.027 Uiso 1 1 calc R
C22 C 0.80508(17) -0.17569(18) 0.47576(13) 0.0160(5) Uani 1 1 d .
C23 C 1.26206(19) 0.3781(2) 0.33734(15) 0.0250(6) Uani 1 1 d .
H23A H 1.2748 0.4290 0.3683 0.038 Uiso 1 1 calc R
H23B H 1.2310 0.4022 0.2970 0.038 Uiso 1 1 calc R
H23C H 1.3199 0.3487 0.3263 0.038 Uiso 1 1 calc R
C24 C 0.86595(17) -0.10855(17) 0.44031(12) 0.0147(5) Uani 1 1 d .
C25 C 0.89897(18) -0.03195(19) 0.28262(13) 0.0191(5) Uani 1 1 d .
H25 H 0.8604 -0.0784 0.2633 0.023 Uiso 1 1 calc R
C26 C 0.95163(19) 0.02459(19) 0.23695(13) 0.0197(5) Uani 1 1 d .
C27 C 0.9530(2) -0.0052(2) 0.16937(15) 0.0325(7) Uani 1 1 d .
H27 H 0.9209 -0.0597 0.1561 0.039 Uiso 1 1 calc R
C28 C 1.0008(3) 0.0448(2) 0.12295(15) 0.0371(8) Uani 1 1 d .
H28 H 1.0028 0.0229 0.0789 0.045 Uiso 1 1 calc R
C29 C 1.0465(2) 0.1283(2) 0.14158(14) 0.0285(6) Uani 1 1 d .
H29 H 1.0778 0.1631 0.1098 0.034 Uiso 1 1 calc R
C30 C 1.04512(18) 0.15871(19) 0.20705(13) 0.0197(5) Uani 1 1 d .
C31 C 0.99971(18) 0.10717(18) 0.25666(13) 0.0169(5) Uani 1 1 d .
C32 C 1.1175(2) 0.3051(2) 0.18026(15) 0.0327(7) Uani 1 1 d .
H32A H 1.1697 0.2777 0.1584 0.049 Uiso 1 1 calc R
H32B H 1.1365 0.3637 0.2010 0.049 Uiso 1 1 calc R
H32C H 1.0673 0.3165 0.1475 0.049 Uiso 1 1 calc R
C33 C 1.0400(2) 0.3775(2) 0.51181(15) 0.0307(7) Uani 1 1 d .
H33A H 0.9933 0.3287 0.5104 0.046 Uiso 1 1 calc R
H33B H 1.0149 0.4332 0.5317 0.046 Uiso 1 1 calc R
H33C H 1.0940 0.3566 0.5383 0.046 Uiso 1 1 calc R
C34 C 0.8135(2) 0.2401(2) 0.25241(16) 0.0331(7) Uani 1 1 d .
H34A H 0.8234 0.1830 0.2778 0.050 Uiso 1 1 calc R
H34B H 0.7968 0.2248 0.2063 0.050 Uiso 1 1 calc R
H34C H 0.7638 0.2758 0.2712 0.050 Uiso 1 1 calc R
C35 C 1.1200(2) -0.0871(2) 0.35717(17) 0.0371(8) Uani 1 1 d .
H35A H 1.0829 -0.1395 0.3712 0.056 Uiso 1 1 calc R
H35B H 1.1848 -0.1052 0.3579 0.056 Uiso 1 1 calc R
H35C H 1.0999 -0.0689 0.3122 0.056 Uiso 1 1 calc R
C36 C 0.1961(3) 0.6100(3) 0.41720(17) 0.0407(8) Uani 1 1 d .
H36A H 0.1373 0.6426 0.4192 0.061 Uiso 1 1 calc R
H36B H 0.2024 0.5852 0.3727 0.061 Uiso 1 1 calc R
H36C H 0.2466 0.6530 0.4278 0.061 Uiso 1 1 calc R
C37 C 0.8728(3) 0.5128(3) 0.14970(19) 0.0560(11) Uani 1 1 d .
H37A H 0.8378 0.5707 0.1490 0.084 Uiso 1 1 calc R
H37B H 0.8750 0.4883 0.1047 0.084 Uiso 1 1 calc R
H37C H 0.9355 0.5246 0.1673 0.084 Uiso 1 1 calc R

loop_
_atom_site_aniso_label
_atom_site_aniso_U_11
_atom_site_aniso_U_22
_atom_site_aniso_U_33
_atom_site_aniso_U_23
_atom_site_aniso_U_13
_atom_site_aniso_U_12
Dy1 0.01081(6) 0.01052(6) 0.01406(6) 0.00089(4) -0.00105(4) -0.00072(4)
Dy2 0.01431(6) 0.01124(6) 0.01629(6) 0.00220(4) 0.00024(4) -0.00019(4)
N1 0.0184(11) 0.0175(12) 0.0228(11) 0.0032(9) 0.0038(9) 0.0020(9)
N2 0.0181(11) 0.0173(12) 0.0186(11) 0.0019(9) -0.0007(9) -0.0011(9)
N3 0.0164(11) 0.0147(11) 0.0177(11) 0.0023(9) -0.0025(8) -0.0022(9)
N4 0.0156(11) 0.0172(11) 0.0207(11) 0.0026(9) -0.0026(8) -0.0058(9)
O1 0.0146(9) 0.0183(10) 0.0271(10) 0.0070(8) 0.0032(7) 0.0036(7)
O2 0.0172(9) 0.0235(11) 0.0377(11) 0.0100(9) 0.0044(8) -0.0017(8)
O3 0.0155(9) 0.0134(9) 0.0225(9) 0.0034(7) 0.0029(7) 0.0034(7)
O4 0.0246(10) 0.0130(9) 0.0278(10) 0.0050(8) 0.0049(8) 0.0003(8)
O5 0.0276(11) 0.0228(11) 0.0390(12) 0.0080(9) 0.0079(9) -0.0055(9)
O6 0.0142(9) 0.0138(9) 0.0198(9) 0.0033(7) -0.0042(7) -0.0021(7)
O7 0.0171(9) 0.0176(10) 0.0199(9) 0.0041(7) 0.0016(7) -0.0032(7)
O8 0.0131(8) 0.0132(9) 0.0173(9) 0.0001(7) -0.0020(7) -0.0014(7)
O9 0.0226(9) 0.0143(9) 0.0142(9) -0.0006(7) 0.0002(7) -0.0014(7)
O10 0.0228(10) 0.0181(10) 0.0188(9) 0.0021(8) 0.0028(7) -0.0040(8)
O11 0.0187(10) 0.0230(10) 0.0240(10) 0.0029(8) -0.0050(8) -0.0021(8)
O12 0.0243(10) 0.0197(10) 0.0224(10) -0.0027(8) 0.0001(8) -0.0011(8)
O13 0.0164(9) 0.0192(10) 0.0221(9) -0.0013(8) 0.0000(7) 0.0023(7)
O14 0.0436(13) 0.0327(13) 0.0327(12) -0.0085(10) 0.0059(10) -0.0084(10)
O15 0.0288(11) 0.0326(12) 0.0302(11) 0.0063(9) -0.0124(9) -0.0031(9)
C1 0.0139(12) 0.0184(13) 0.0163(12) -0.0013(10) 0.0000(9) 0.0014(10)
C2 0.0174(13) 0.0182(14) 0.0201(13) -0.0009(11) -0.0006(10) -0.0014(10)
C3 0.0137(13) 0.0323(16) 0.0231(14) -0.0019(12) 0.0027(10) -0.0018(11)
C4 0.0131(13) 0.0322(17) 0.0364(16) 0.0025(13) 0.0026(11) 0.0073(12)
C5 0.0214(14) 0.0230(15) 0.0299(15) 0.0044(12) 0.0015(11) 0.0058(11)
C6 0.0158(12) 0.0191(14) 0.0174(12) -0.0011(10) 0.0006(10) 0.0019(10)
C7 0.0248(15) 0.0286(17) 0.0460(19) 0.0073(14) 0.0093(13) -0.0068(13)
C8 0.0165(13) 0.0170(13) 0.0174(13) -0.0006(10) -0.0029(10) 0.0023(10)
C9 0.0194(13) 0.0171(14) 0.0237(14) -0.0004(11) -0.0037(10) 0.0026(11)
C10 0.0233(14) 0.0155(13) 0.0259(14) 0.0034(11) -0.0050(11) -0.0007(11)
C11 0.0300(16) 0.0199(15) 0.0461(19) 0.0061(14) -0.0003(13) 0.0040(13)
C12 0.043(2) 0.0150(15) 0.063(2) 0.0117(15) -0.0009(17) 0.0009(14)
C13 0.0355(18) 0.0216(16) 0.054(2) 0.0132(15) 0.0028(15) -0.0054(14)
C14 0.0248(15) 0.0214(15) 0.0283(15) 0.0054(12) -0.0022(12) -0.0041(12)
C15 0.0229(14) 0.0164(13) 0.0204(13) 0.0017(11) -0.0047(10) -0.0024(11)
C16 0.0378(19) 0.0350(19) 0.054(2) 0.0063(17) 0.0112(16) -0.0150(16)
C17 0.0123(12) 0.0112(12) 0.0213(13) -0.0020(10) 0.0001(10) -0.0005(9)
C18 0.0156(12) 0.0142(13) 0.0197(13) 0.0023(10) 0.0007(10) 0.0014(10)
C19 0.0166(13) 0.0261(15) 0.0289(15) 0.0048(12) 0.0016(11) -0.0070(11)
C20 0.0176(14) 0.0337(17) 0.0306(16) 0.0051(13) -0.0078(11) -0.0092(12)
C21 0.0189(13) 0.0247(15) 0.0226(14) 0.0039(11) -0.0053(11) -0.0035(11)
C22 0.0143(12) 0.0136(12) 0.0201(13) 0.0007(10) 0.0001(10) -0.0013(10)
C23 0.0212(14) 0.0265(16) 0.0278(15) 0.0086(12) 0.0066(11) -0.0049(12)
C24 0.0136(12) 0.0113(12) 0.0188(13) -0.0005(10) -0.0021(9) 0.0019(9)
C25 0.0218(13) 0.0152(13) 0.0197(13) -0.0002(10) -0.0057(10) -0.0019(11)
C26 0.0263(14) 0.0165(13) 0.0158(13) 0.0007(10) -0.0022(10) -0.0009(11)
C27 0.0474(19) 0.0270(17) 0.0229(15) -0.0062(13) -0.0013(13) -0.0111(14)
C28 0.057(2) 0.0363(19) 0.0179(15) -0.0068(13) 0.0035(14) -0.0113(16)
C29 0.0368(17) 0.0296(16) 0.0199(14) 0.0022(12) 0.0078(12) -0.0016(13)
C30 0.0196(13) 0.0185(14) 0.0210(13) -0.0002(11) -0.0004(10) 0.0005(11)
C31 0.0176(13) 0.0165(13) 0.0163(12) -0.0002(10) -0.0024(10) 0.0037(10)
C32 0.048(2) 0.0245(16) 0.0266(16) 0.0031(13) 0.0121(14) -0.0100(14)
C33 0.0369(17) 0.0280(17) 0.0275(15) -0.0054(13) 0.0045(13) 0.0000(14)
C34 0.0241(15) 0.0366(19) 0.0377(18) 0.0058(15) -0.0095(13) -0.0056(13)
C35 0.0362(18) 0.0365(19) 0.0383(18) -0.0133(15) -0.0033(14) 0.0149(15)
C36 0.044(2) 0.045(2) 0.0336(18) -0.0045(16) 0.0065(15) -0.0068(16)
C37 0.063(3) 0.067(3) 0.037(2) 0.0215(19) -0.0192(18) -0.030(2)

loop_
_atom_type_symbol
_atom_type_description
_atom_type_scat_dispersion_real
_atom_type_scat_dispersion_imag
_atom_type_scat_source
C C 0.0033 0.0016 'International Tables Vol C Tables 4.2.6.8 and 6.1.1.4'
H H 0.0000 0.0000 'International Tables Vol C Tables 4.2.6.8 and 6.1.1.4'
N N 0.0061 0.0033 'International Tables Vol C Tables 4.2.6.8 and 6.1.1.4'
O O 0.0106 0.0060 'International Tables Vol C Tables 4.2.6.8 and 6.1.1.4'
Dy Dy -0.1892 4.4098 'International Tables Vol C Tables 4.2.6.8 and 6.1.1.4'

loop_
_geom_angle_atom_site_label_1
_geom_angle_atom_site_label_2
_geom_angle_atom_site_label_3
_geom_angle
_geom_angle_site_symmetry_1
_geom_angle_site_symmetry_3
O1 Dy1 O6 122.69(7) . .
O1 Dy1 O9 127.36(6) . .
O6 Dy1 O9 68.62(6) . .
O1 Dy1 O8 89.41(6) . 3_756
O6 Dy1 O8 73.91(6) . 3_756
O9 Dy1 O8 137.65(6) . 3_756
O1 Dy1 O3 70.23(6) . .
O6 Dy1 O3 69.90(6) . .
O9 Dy1 O3 67.66(6) . .
O8 Dy1 O3 116.65(6) 3_756 .
O1 Dy1 O13 147.05(6) . .
O6 Dy1 O13 80.96(6) . .
O9 Dy1 O13 80.52(6) . .
O8 Dy1 O13 74.71(6) 3_756 .
O3 Dy1 O13 142.70(6) . .
O1 Dy1 O8 72.54(6) . .
O6 Dy1 O8 143.13(6) . .
O9 Dy1 O8 132.44(6) . .
O8 Dy1 O8 72.92(7) 3_756 .
O3 Dy1 O8 141.25(6) . .
O13 Dy1 O8 75.22(6) . .
O1 Dy1 N3 91.62(7) . .
O6 Dy1 N3 138.70(6) . .
O9 Dy1 N3 72.30(6) . .
O8 Dy1 N3 133.96(7) 3_756 .
O3 Dy1 N3 106.85(7) . .
O13 Dy1 N3 80.01(7) . .
O8 Dy1 N3 63.67(6) . .
O1 Dy1 Dy2 109.69(5) . .
O6 Dy1 Dy2 40.77(4) . .
O9 Dy1 Dy2 41.58(4) . .
O8 Dy1 Dy2 112.55(4) 3_756 .
O3 Dy1 Dy2 39.74(4) . .
O13 Dy1 Dy2 103.08(4) . .
O8 Dy1 Dy2 173.84(4) . .
N3 Dy1 Dy2 110.29(5) . .
O1 Dy1 Dy1 78.61(5) . 3_756
O6 Dy1 Dy1 110.00(4) . 3_756
O9 Dy1 Dy1 151.38(4) . 3_756
O8 Dy1 Dy1 37.53(4) 3_756 3_756
O3 Dy1 Dy1 140.24(4) . 3_756
O13 Dy1 Dy1 71.20(4) . 3_756
O8 Dy1 Dy1 35.38(4) . 3_756
N3 Dy1 Dy1 97.92(5) . 3_756
Dy2 Dy1 Dy1 149.989(5) . 3_756
O4 Dy2 O3 138.93(7) . .
O4 Dy2 O6 140.74(7) . .
O3 Dy2 O6 70.05(6) . .
O4 Dy2 O9 139.41(6) . .
O3 Dy2 O9 68.13(6) . .
O6 Dy2 O9 66.14(6) . .
O4 Dy2 O12 82.00(7) . .
O3 Dy2 O12 87.55(6) . .
O6 Dy2 O12 72.24(6) . .
O9 Dy2 O12 136.79(6) . .
O4 Dy2 O11 82.30(7) . .
O3 Dy2 O11 80.04(6) . .
O6 Dy2 O11 136.03(6) . .
O9 Dy2 O11 73.23(6) . .
O12 Dy2 O11 138.99(6) . .
O4 Dy2 N2 74.16(7) . .
O3 Dy2 N2 64.97(7) . .
O6 Dy2 N2 120.99(7) . .
O9 Dy2 N2 123.65(7) . .
O12 Dy2 N2 69.73(7) . .
O11 Dy2 N2 69.59(7) . .
O4 Dy2 O7 80.52(6) . .
O3 Dy2 O7 131.35(6) . .
O6 Dy2 O7 62.72(6) . .
O9 Dy2 O7 101.24(6) . .
O12 Dy2 O7 68.10(6) . .
O11 Dy2 O7 144.67(6) . .
N2 Dy2 O7 133.09(7) . .
O4 Dy2 O10 78.73(6) . .
O3 Dy2 O10 126.79(6) . .
O6 Dy2 O10 104.90(6) . .
O9 Dy2 O10 62.41(6) . .
O12 Dy2 O10 143.31(6) . .
O11 Dy2 O10 68.39(6) . .
N2 Dy2 O10 132.25(6) . .
O7 Dy2 O10 78.08(6) . .
O4 Dy2 Dy1 179.35(5) . .
O3 Dy2 Dy1 41.72(4) . .
O6 Dy2 Dy1 38.97(4) . .
O9 Dy2 Dy1 40.21(4) . .
O12 Dy2 Dy1 98.24(4) . .
O11 Dy2 Dy1 97.88(4) . .
N2 Dy2 Dy1 106.49(5) . .
O7 Dy2 Dy1 99.00(4) . .
O10 Dy2 Dy1 100.74(4) . .
C8 N1 N2 112.0(2) . .
C9 N2 N1 112.4(2) . .
C9 N2 Dy2 130.21(18) . .
N1 N2 Dy2 117.29(15) . .
C25 N3 N4 112.6(2) . .
C25 N3 Dy1 132.96(18) . .
N4 N3 Dy1 114.38(14) . .
C24 N4 N3 113.0(2) . .
C1 O1 Dy1 139.18(16) . .
C2 O2 C7 117.6(2) . .
C8 O3 Dy2 121.75(16) . .
C8 O3 Dy1 139.65(16) . .
Dy2 O3 Dy1 98.54(6) . .
C15 O4 Dy2 142.27(17) . .
C14 O5 C16 116.4(2) . .
C17 O6 Dy1 135.59(16) 3_756 .
C17 O6 Dy2 124.14(15) 3_756 .
Dy1 O6 Dy2 100.26(6) . .
C18 O7 C23 115.9(2) . .
C18 O7 Dy2 115.26(14) . .
C23 O7 Dy2 122.98(15) . .
C24 O8 Dy1 137.85(15) . 3_756
C24 O8 Dy1 113.04(15) . .
Dy1 O8 Dy1 107.08(7) 3_756 .
C31 O9 Dy1 138.72(16) . .
C31 O9 Dy2 122.86(15) . .
Dy1 O9 Dy2 98.22(6) . .
C30 O10 C32 115.6(2) . .
C30 O10 Dy2 114.95(14) . .
C32 O10 Dy2 121.45(16) . .
C34 O11 Dy2 129.76(17) . .
C33 O12 Dy2 125.23(17) . .
C35 O13 Dy1 132.97(18) . .
O1 C1 C6 124.5(2) . .
O1 C1 C2 118.1(2) . .
C6 C1 C2 117.4(2) . .
O2 C2 C3 125.1(2) . .
O2 C2 C1 113.4(2) . .
C3 C2 C1 121.5(3) . .
C2 C3 C4 120.0(2) . .
C5 C4 C3 120.0(3) . .
C4 C5 C6 121.2(3) . .
C1 C6 C5 119.8(2) . .
C1 C6 C8 121.4(2) . .
C5 C6 C8 118.8(2) . .
O3 C8 N1 123.8(2) . .
O3 C8 C6 119.5(2) . .
N1 C8 C6 116.7(2) . .
N2 C9 C10 125.7(2) . .
C11 C10 C15 119.7(3) . .
C11 C10 C9 116.7(3) . .
C15 C10 C9 123.7(2) . .
C12 C11 C10 120.8(3) . .
C11 C12 C13 120.2(3) . .
C14 C13 C12 120.3(3) . .
C13 C14 O5 124.6(3) . .
C13 C14 C15 121.3(3) . .
O5 C14 C15 114.1(2) . .
O4 C15 C10 123.0(2) . .
O4 C15 C14 119.3(2) . .
C10 C15 C14 117.8(2) . .
O6 C17 C22 125.0(2) 3_756 .
O6 C17 C18 116.8(2) 3_756 3_756
C22 C17 C18 118.2(2) . 3_756
C19 C18 O7 124.4(2) . .
C19 C18 C17 121.9(2) . 3_756
O7 C18 C17 113.6(2) . 3_756
C18 C19 C20 119.0(2) . 3_756
C21 C20 C19 120.4(3) . 3_756
C20 C21 C22 121.9(3) . .
C17 C22 C21 118.5(2) . .
C17 C22 C24 122.7(2) . .
C21 C22 C24 118.8(2) . .
O8 C24 N4 123.0(2) . .
O8 C24 C22 121.1(2) . .
N4 C24 C22 115.9(2) . .
N3 C25 C26 126.7(2) . .
C31 C26 C27 119.2(2) . .
C31 C26 C25 123.3(2) . .
C27 C26 C25 117.5(2) . .
C28 C27 C26 121.0(3) . .
C27 C28 C29 120.2(3) . .
C30 C29 C28 119.5(3) . .
C29 C30 O10 124.5(2) . .
C29 C30 C31 121.8(3) . .
O10 C30 C31 113.7(2) . .
O9 C31 C26 123.0(2) . .
O9 C31 C30 118.7(2) . .
C26 C31 C30 118.2(2) . .

loop_
_geom_bond_atom_site_label_1
_geom_bond_atom_site_label_2
_geom_bond_distance
_geom_bond_site_symmetry_2
Dy1 O1 2.2409(17) .
Dy1 O6 2.2774(17) .
Dy1 O9 2.3242(17) .
Dy1 O8 2.3272(17) 3_756
Dy1 O3 2.3978(17) .
Dy1 O13 2.4166(17) .
Dy1 O8 2.4486(17) .
Dy1 N3 2.449(2) .
Dy1 Dy2 3.5633(2) .
Dy1 Dy1 3.8418(3) 3_756
Dy2 O4 2.1611(18) .
Dy2 O3 2.3038(17) .
Dy2 O6 2.3647(17) .
Dy2 O9 2.3891(18) .
Dy2 O12 2.4630(19) .
Dy2 O11 2.4714(18) .
Dy2 N2 2.473(2) .
Dy2 O7 2.5772(18) .
Dy2 O10 2.6150(17) .
N1 C8 1.307(3) .
N1 N2 1.408(3) .
N2 C9 1.285(3) .
N3 C25 1.284(3) .
N3 N4 1.411(3) .
N4 C24 1.311(3) .
O1 C1 1.321(3) .
O2 C2 1.365(3) .
O2 C7 1.413(3) .
O3 C8 1.303(3) .
O4 C15 1.309(3) .
O5 C14 1.375(4) .
O5 C16 1.425(4) .
O6 C17 1.320(3) 3_756
O7 C18 1.386(3) .
O7 C23 1.440(3) .
O8 C24 1.307(3) .
O8 Dy1 2.3272(17) 3_756
O9 C31 1.314(3) .
O10 C30 1.387(3) .
O10 C32 1.435(3) .
O11 C34 1.428(3) .
O12 C33 1.421(3) .
O13 C35 1.409(3) .
O14 C36 1.421(4) .
O15 C37 1.412(4) .
C1 C6 1.403(4) .
C1 C2 1.423(4) .
C2 C3 1.371(4) .
C3 C4 1.390(4) .
C4 C5 1.364(4) .
C5 C6 1.406(4) .
C6 C8 1.472(4) .
C9 C10 1.450(4) .
C10 C11 1.407(4) .
C10 C15 1.409(4) .
C11 C12 1.366(4) .
C12 C13 1.385(5) .
C13 C14 1.372(4) .
C14 C15 1.413(4) .
C17 O6 1.320(3) 3_756
C17 C22 1.404(4) .
C17 C18 1.425(3) 3_756
C18 C19 1.372(4) .
C18 C17 1.425(3) 3_756
C19 C20 1.392(4) 3_756
C20 C21 1.367(4) .
C20 C19 1.392(4) 3_756
C21 C22 1.405(4) .
C22 C24 1.487(3) .
C25 C26 1.446(4) .
C26 C31 1.403(4) .
C26 C27 1.408(4) .
C27 C28 1.369(4) .
C28 C29 1.394(4) .
C29 C30 1.370(4) .
C30 C31 1.408(4) .
